data_7058658
loop_
_publ_author_name
'Regnouf-de-Vains, J.-B.'
'Malaman, B.'
'Bouguet-Bonnet, S.'
'Poinsignon, Sophie'
'Leclerc, S\'ebastien'
'Beley, M.'

_publ_section_title
;
 Single-crystal X-ray diffraction study, NMR and electrochemical analysis
 of a copper(i)
 5,11,17,23-tetra-tert-butyl-25,26,27,28-tetrakis-[(6-methyl-2,2&#x2032;-bipyridyl-6-yl)methoxy]calix[4]arene
 complex: an original M4L2 &#x201C;hand-to-hand&#x201D; system
;
_journal_issue 33
_journal_name_full 'New Journal of Chemistry'
_journal_page_first 13282
_journal_paper_doi 10.1039/C9NJ01152H
_journal_volume 43
_journal_year 2019
_chemical_formula_moiety 'C184 H192 Cu4 N16 O8 P4 F24'
_chemical_formula_sum 'C184 H192 Cu4 F24 N16 O8 P4'
_chemical_formula_weight 3589.57
_chemical_name_systematic
'biscopper(I) 5,11,17,23-Tetra-tert-butyl-25,26,27,28-tetrakis-[(6-methyl-2,2'-bipyridyl-6-\ yl)methoxy]calix[4]arene, tetra(hexafluorophosphate)'
_space_group_IT_number 2
_space_group_name_Hall '-P 1'
_space_group_name_H-M_alt 'P -1'
_symmetry_cell_setting triclinic
_symmetry_space_group_name_Hall '-P 1'
_symmetry_space_group_name_H-M 'P -1'
_atom_sites_solution_hydrogens geom
_atom_sites_solution_primary direct
_atom_sites_solution_secondary difmap
_audit_creation_method SHELXL-97
_audit_update_record
;
2018-11-06 deposited with the CCDC.    2019-07-23 downloaded from the CCDC.
;
_cell_angle_alpha 109.518(3)
_cell_angle_beta 101.629(3)
_cell_angle_gamma 97.800(3)
_cell_formula_units_Z 2
_cell_length_a 19.225(2)
_cell_length_b 22.570(3)
_cell_length_c 27.113(3)
_cell_measurement_reflns_used 2432
_cell_measurement_temperature 293(2)
_cell_measurement_theta_max 14.6
_cell_measurement_theta_min 2.22
_cell_volume 10595(2)
_computing_structure_refinement 'SHELXL-97 (Sheldrick, 1997)'
_diffrn_ambient_temperature 293(2)
_diffrn_measured_fraction_theta_full 0.997
_diffrn_measured_fraction_theta_max 0.997
_diffrn_measurement_device_type 'BRUKER APEX II QUAZAR CCD'
_diffrn_measurement_method 'f\ and \w scans'
_diffrn_radiation_monochromator graphite
_diffrn_radiation_source ImuS
_diffrn_radiation_type MoK\a
_diffrn_radiation_wavelength 0.71073
_diffrn_reflns_av_R_equivalents 0.1163
_diffrn_reflns_av_sigmaI/netI 0.0778
_diffrn_reflns_limit_h_max 13
_diffrn_reflns_limit_h_min -13
_diffrn_reflns_limit_k_max 16
_diffrn_reflns_limit_k_min -16
_diffrn_reflns_limit_l_max 19
_diffrn_reflns_limit_l_min -19
_diffrn_reflns_number 42887
_diffrn_reflns_theta_full 14.85
_diffrn_reflns_theta_max 14.85
_diffrn_reflns_theta_min 1.02
_diffrn_standards_number 0
_exptl_absorpt_coefficient_mu 0.50
_exptl_absorpt_correction_T_max 0.7446
_exptl_absorpt_correction_T_min 0.6786
_exptl_absorpt_correction_type multi-scan
_exptl_absorpt_process_details 'SADABS (Bruker, 2004)'
_exptl_crystal_colour orange
_exptl_crystal_density_diffrn 1.123
_exptl_crystal_density_method 'not measured'
_exptl_crystal_description parallelepided
_exptl_crystal_F_000 3716
_exptl_crystal_recrystallization_method 'Re-crystallisation from solvent: chloroform/toluene'
_exptl_crystal_size_max 0.1
_exptl_crystal_size_mid 0.1
_exptl_crystal_size_min 0.05
_refine_diff_density_max 1.096
_refine_diff_density_min -0.593
_refine_diff_density_rms 0.152
_refine_ls_extinction_method none
_refine_ls_goodness_of_fit_ref 2.502
_refine_ls_hydrogen_treatment mixed
_refine_ls_matrix_type full
_refine_ls_number_parameters 961
_refine_ls_number_reflns 8293
_refine_ls_number_restraints 0
_refine_ls_restrained_S_all 2.502
_refine_ls_R_factor_all 0.2090
_refine_ls_R_factor_gt 0.1492
_refine_ls_shift/su_max 23.352
_refine_ls_shift/su_mean 0.461
_refine_ls_structure_factor_coef Fsqd
_refine_ls_weighting_details 'calc w=1/[\s^2^(Fo^2^)+(0.1000P)^2^+0.0000P] where P=(Fo^2^+2Fc^2^)/3'
_refine_ls_weighting_scheme calc
_refine_ls_wR_factor_gt 0.3788
_refine_ls_wR_factor_ref 0.4061
_reflns_number_gt 5182
_reflns_number_total 8293
_reflns_threshold_expression >2sigma(I)
_cod_data_source_file c9nj01152h2.cif
_cod_data_source_block JBI143-centre
_cod_depositor_comments 'Adding full bibliography for 7058658.cif.'
_cod_original_sg_symbol_H-M P-1
_cod_original_formula_sum 'C184 H192 Cu4 N16 O8 P4 F24'
_cod_database_code 7058658

loop_
_symmetry_equiv_pos_as_xyz
'x, y, z'
'-x, -y, -z'

loop_
_atom_site_label
_atom_site_type_symbol
_atom_site_fract_x
_atom_site_fract_y
_atom_site_fract_z
_atom_site_U_iso_or_equiv
_atom_site_adp_type
_atom_site_occupancy
_atom_site_symmetry_multiplicity
_atom_site_calc_flag
_atom_site_refinement_flags
Cu1 Cu 1.0040(3) 0.5140(2) 0.24327(19) 0.0812(18) Uiso 1 1 d .
N11 N 0.9792(15) 0.5178(11) 0.3129(10) 0.049(8) Uiso 1 1 d .
N12 N 1.0971(17) 0.4966(14) 0.2789(14) 0.090(10) Uiso 1 1 d .
C11 C 1.039(2) 0.666(2) 0.2749(18) 0.149(17) Uiso 1 1 d .
H11A H 1.0538 0.6345 0.2892 0.223 Uiso 1 1 calc R
H11B H 1.0051 0.6853 0.2926 0.223 Uiso 1 1 calc R
H11C H 1.0813 0.6984 0.2811 0.223 Uiso 1 1 calc R
C12 C 1.005(2) 0.634(2) 0.217(2) 0.121(16) Uiso 1 1 d .
C13 C 0.976(2) 0.662(2) 0.1785(18) 0.100(14) Uiso 1 1 d .
H13 H 0.9829 0.7066 0.1906 0.119 Uiso 1 1 calc R
C14 C 0.942(2) 0.629(2) 0.1292(18) 0.113(15) Uiso 1 1 d .
H14 H 0.9257 0.6502 0.1063 0.136 Uiso 1 1 calc R
C15 C 0.928(2) 0.562(2) 0.1094(18) 0.121(16) Uiso 1 1 d .
H15 H 0.9032 0.5370 0.0735 0.145 Uiso 1 1 calc R
C16 C 0.954(2) 0.534(2) 0.1479(19) 0.083(14) Uiso 1 1 d .
C17 C 0.9387(18) 0.4664(19) 0.1284(17) 0.063(12) Uiso 1 1 d .
C18 C 0.9090(17) 0.4211(17) 0.0770(15) 0.065(12) Uiso 1 1 d .
H18 H 0.8974 0.4354 0.0486 0.078 Uiso 1 1 calc R
C19 C 0.8951(18) 0.3548(18) 0.0649(15) 0.083(12) Uiso 1 1 d .
H19 H 0.8747 0.3263 0.0293 0.100 Uiso 1 1 calc R
C110 C 0.9113(17) 0.3318(18) 0.1054(15) 0.074(12) Uiso 1 1 d .
H110 H 0.9017 0.2881 0.0994 0.088 Uiso 1 1 calc R
C111 C 0.9425(18) 0.3781(19) 0.1549(15) 0.060(11) Uiso 1 1 d .
C112 C 0.9684(18) 0.3591(16) 0.2042(13) 0.076(12) Uiso 1 1 d .
H11D H 1.0155 0.3482 0.2042 0.091 Uiso 1 1 calc R
H11E H 0.9745 0.3959 0.2373 0.091 Uiso 1 1 calc R
O11 O 0.9197(10) 0.3068(9) 0.2041(8) 0.049(6) Uiso 1 1 d .
N13 N 0.9529(13) 0.4425(14) 0.1686(11) 0.058(9) Uiso 1 1 d .
N14 N 0.9863(16) 0.5666(16) 0.1972(14) 0.082(10) Uiso 1 1 d .
C113 C 1.152(2) 0.4865(19) 0.2035(16) 0.137(16) Uiso 1 1 d .
H11F H 1.1126 0.5057 0.1941 0.205 Uiso 1 1 calc R
H11G H 1.1474 0.4457 0.1751 0.205 Uiso 1 1 calc R
H11H H 1.1975 0.5145 0.2082 0.205 Uiso 1 1 calc R
C114 C 1.152(3) 0.476(2) 0.2558(18) 0.108(15) Uiso 1 1 d .
C115 C 1.203(3) 0.449(2) 0.2779(19) 0.144(17) Uiso 1 1 d .
H115 H 1.2394 0.4363 0.2611 0.173 Uiso 1 1 calc R
C116 C 1.200(3) 0.441(2) 0.324(2) 0.159(18) Uiso 1 1 d .
H116 H 1.2333 0.4209 0.3385 0.191 Uiso 1 1 calc R
C117 C 1.145(2) 0.464(2) 0.3533(18) 0.126(16) Uiso 1 1 d .
H117 H 1.1431 0.4615 0.3866 0.152 Uiso 1 1 calc R
C118 C 1.096(2) 0.4900(18) 0.3239(18) 0.086(14) Uiso 1 1 d .
C119 C 1.032(2) 0.5051(16) 0.3461(15) 0.062(11) Uiso 1 1 d .
C120 C 1.026(2) 0.5092(16) 0.3981(15) 0.081(13) Uiso 1 1 d .
H120 H 1.0644 0.5056 0.4229 0.097 Uiso 1 1 calc R
C121 C 0.964(2) 0.5182(15) 0.4118(15) 0.080(12) Uiso 1 1 d .
H121 H 0.9595 0.5188 0.4454 0.096 Uiso 1 1 calc R
C122 C 0.9084(19) 0.5266(15) 0.3768(14) 0.063(11) Uiso 1 1 d .
H122 H 0.8645 0.5320 0.3853 0.075 Uiso 1 1 calc R
C123 C 0.9199(18) 0.5267(14) 0.3286(13) 0.037(11) Uiso 1 1 d .
C124 C 0.8602(16) 0.5369(14) 0.2892(12) 0.060(10) Uiso 1 1 d .
H12A H 0.8810 0.5500 0.2637 0.072 Uiso 1 1 calc R
H12B H 0.8255 0.4962 0.2687 0.072 Uiso 1 1 calc R
O12 O 0.8209(11) 0.5855(10) 0.3145(8) 0.059(7) Uiso 1 1 d .
Cu2 Cu 0.5376(2) 0.4068(2) 0.13783(19) 0.0808(19) Uiso 1 1 d .
N21 N 0.5740(13) 0.4528(14) 0.2220(10) 0.057(8) Uiso 1 1 d .
N22 N 0.5035(16) 0.3342(15) 0.1575(14) 0.081(10) Uiso 1 1 d .
C21 C 0.441(3) 0.268(2) 0.0662(19) 0.17(2) Uiso 1 1 d .
H21A H 0.4579 0.3087 0.0632 0.248 Uiso 1 1 calc R
H21B H 0.3886 0.2567 0.0538 0.248 Uiso 1 1 calc R
H21C H 0.4608 0.2357 0.0445 0.248 Uiso 1 1 calc R
C22 C 0.464(2) 0.275(3) 0.1254(19) 0.111(16) Uiso 1 1 d .
C23 C 0.448(2) 0.229(2) 0.1444(19) 0.120(16) Uiso 1 1 d .
H23 H 0.4200 0.1888 0.1201 0.144 Uiso 1 1 calc R
C24 C 0.470(2) 0.237(2) 0.1961(19) 0.127(16) Uiso 1 1 d .
H24 H 0.4576 0.2042 0.2082 0.152 Uiso 1 1 calc R
C25 C 0.514(2) 0.300(2) 0.2340(17) 0.104(14) Uiso 1 1 d .
H25 H 0.5305 0.3106 0.2712 0.124 Uiso 1 1 calc R
C26 C 0.5299(18) 0.3430(16) 0.2082(15) 0.063(11) Uiso 1 1 d .
C27 C 0.5763(17) 0.4092(16) 0.2459(14) 0.043(10) Uiso 1 1 d .
C28 C 0.6204(17) 0.4231(16) 0.2954(13) 0.059(11) Uiso 1 1 d .
H28 H 0.6227 0.3913 0.3100 0.071 Uiso 1 1 calc R
C29 C 0.6619(18) 0.4837(17) 0.3242(14) 0.063(11) Uiso 1 1 d .
H29 H 0.6927 0.4940 0.3585 0.076 Uiso 1 1 calc R
C210 C 0.6568(17) 0.5288(16) 0.3012(14) 0.058(11) Uiso 1 1 d .
H210 H 0.6834 0.5708 0.3207 0.070 Uiso 1 1 calc R
C211 C 0.6149(18) 0.5142(17) 0.2518(15) 0.057(11) Uiso 1 1 d .
C212 C 0.606(2) 0.5570(17) 0.2185(15) 0.093(13) Uiso 1 1 d .
H21D H 0.6116 0.5348 0.1825 0.112 Uiso 1 1 calc R
H21E H 0.5583 0.5665 0.2148 0.112 Uiso 1 1 calc R
O21 O 0.6593(12) 0.6141(11) 0.2447(9) 0.068(7) Uiso 1 1 d .
N23 N 0.505(2) 0.4580(17) 0.0915(13) 0.123(13) Uiso 1 1 d .
N24 N 0.629(2) 0.4155(17) 0.1135(14) 0.112(13) Uiso 1 1 d .
C213 C 0.386(3) 0.447(2) 0.1050(18) 0.147(18) Uiso 1 1 d .
H21F H 0.4051 0.4127 0.1111 0.220 Uiso 1 1 calc R
H21G H 0.3418 0.4303 0.0761 0.220 Uiso 1 1 calc R
H21H H 0.3755 0.4737 0.1375 0.220 Uiso 1 1 calc R
C214 C 0.433(3) 0.482(3) 0.092(2) 0.14(2) Uiso 1 1 d .
C215 C 0.454(3) 0.539(3) 0.0769(19) 0.16(2) Uiso 1 1 d .
H215 H 0.4167 0.5622 0.0771 0.192 Uiso 1 1 calc R
C216 C 0.512(4) 0.570(3) 0.062(2) 0.22(3) Uiso 1 1 d .
H216 H 0.5063 0.6067 0.0553 0.264 Uiso 1 1 calc R
C217 C 0.575(4) 0.551(3) 0.057(3) 0.23(3) Uiso 1 1 d .
H217 H 0.6126 0.5655 0.0448 0.274 Uiso 1 1 calc R
C218 C 0.561(3) 0.490(3) 0.081(2) 0.136(19) Uiso 1 1 d .
C219 C 0.627(3) 0.454(2) 0.080(2) 0.146(18) Uiso 1 1 d .
C220 C 0.680(3) 0.454(2) 0.0572(19) 0.140(18) Uiso 1 1 d .
H220 H 0.6828 0.4833 0.0400 0.168 Uiso 1 1 calc R
C221 C 0.734(3) 0.416(3) 0.054(2) 0.18(2) Uiso 1 1 d .
H221 H 0.7625 0.4119 0.0298 0.221 Uiso 1 1 calc R
C222 C 0.739(3) 0.385(2) 0.0916(18) 0.146(17) Uiso 1 1 d .
H222 H 0.7760 0.3633 0.0977 0.175 Uiso 1 1 calc R
C223 C 0.685(2) 0.3886(18) 0.1191(15) 0.084(13) Uiso 1 1 d .
C224 C 0.6888(17) 0.3569(15) 0.1607(12) 0.065(11) Uiso 1 1 d .
H22A H 0.6974 0.3901 0.1964 0.078 Uiso 1 1 calc R
H22B H 0.6420 0.3285 0.1530 0.078 Uiso 1 1 calc R
O22 O 0.7437(10) 0.3208(9) 0.1623(8) 0.046(6) Uiso 1 1 d .
Cu3 Cu 0.5329(3) 0.6055(2) 0.42048(19) 0.0857(19) Uiso 1 1 d .
N31 N 0.5215(16) 0.5065(13) 0.4035(13) 0.068(9) Uiso 1 1 d .
N32 N 0.4835(14) 0.5703(15) 0.3404(11) 0.066(9) Uiso 1 1 d .
C31 C 0.600(2) 0.5202(17) 0.4921(14) 0.105(14) Uiso 1 1 d .
H31A H 0.6065 0.5649 0.4966 0.157 Uiso 1 1 calc R
H31B H 0.6458 0.5080 0.4950 0.157 Uiso 1 1 calc R
H31C H 0.5787 0.5137 0.5197 0.157 Uiso 1 1 calc R
C32 C 0.549(2) 0.480(2) 0.4372(16) 0.085(13) Uiso 1 1 d .
C33 C 0.531(2) 0.411(2) 0.4212(16) 0.100(14) Uiso 1 1 d .
H33 H 0.5523 0.3893 0.4423 0.120 Uiso 1 1 calc R
C34 C 0.480(2) 0.3784(19) 0.3714(16) 0.094(13) Uiso 1 1 d .
H34 H 0.4630 0.3342 0.3607 0.113 Uiso 1 1 calc R
C35 C 0.4533(19) 0.4074(19) 0.3374(16) 0.096(13) Uiso 1 1 d .
H35 H 0.4216 0.3834 0.3034 0.115 Uiso 1 1 calc R
C36 C 0.476(2) 0.4760(19) 0.3557(17) 0.070(12) Uiso 1 1 d .
C37 C 0.4529(19) 0.5060(19) 0.3203(16) 0.066(12) Uiso 1 1 d .
C38 C 0.403(2) 0.477(2) 0.2683(17) 0.108(14) Uiso 1 1 d .
H38 H 0.3829 0.4333 0.2525 0.129 Uiso 1 1 calc R
C39 C 0.385(2) 0.518(2) 0.2431(17) 0.126(15) Uiso 1 1 d .
H39 H 0.3496 0.4996 0.2100 0.151 Uiso 1 1 calc R
C310 C 0.414(2) 0.583(2) 0.2611(17) 0.125(16) Uiso 1 1 d .
H310 H 0.3998 0.6089 0.2416 0.150 Uiso 1 1 calc R
C311 C 0.4682(19) 0.6089(19) 0.3137(15) 0.074(12) Uiso 1 1 d .
C312 C 0.5015(19) 0.6784(17) 0.3325(15) 0.087(13) Uiso 1 1 d .
H31D H 0.4729 0.6990 0.3122 0.104 Uiso 1 1 calc R
H31E H 0.5053 0.6998 0.3708 0.104 Uiso 1 1 calc R
O31 O 0.5735(12) 0.6807(11) 0.3228(8) 0.064(7) Uiso 1 1 d .
N33 N 0.6174(17) 0.6716(13) 0.4798(11) 0.073(9) Uiso 1 1 d .
N34 N 0.4711(19) 0.6545(15) 0.4707(13) 0.086(10) Uiso 1 1 d .
C313 C 0.355(2) 0.5904(19) 0.4137(16) 0.121(15) Uiso 1 1 d .
H31F H 0.3858 0.5674 0.3949 0.182 Uiso 1 1 calc R
H31G H 0.3233 0.6047 0.3897 0.182 Uiso 1 1 calc R
H31H H 0.3254 0.5625 0.4254 0.182 Uiso 1 1 calc R
C314 C 0.396(3) 0.643(2) 0.4578(18) 0.102(14) Uiso 1 1 d .
C315 C 0.368(3) 0.686(2) 0.496(2) 0.163(19) Uiso 1 1 d .
H315 H 0.3179 0.6818 0.4906 0.196 Uiso 1 1 calc R
C316 C 0.413(3) 0.730(2) 0.539(2) 0.156(19) Uiso 1 1 d .
H316 H 0.3921 0.7557 0.5637 0.188 Uiso 1 1 calc R
C317 C 0.488(3) 0.745(2) 0.552(2) 0.151(19) Uiso 1 1 d .
H317 H 0.5162 0.7800 0.5823 0.181 Uiso 1 1 calc R
C318 C 0.519(2) 0.6992(19) 0.5136(16) 0.078(12) Uiso 1 1 d .
C319 C 0.592(2) 0.7045(18) 0.5239(17) 0.089(12) Uiso 1 1 d .
C320 C 0.647(3) 0.740(2) 0.5730(19) 0.123(16) Uiso 1 1 d .
H320 H 0.6330 0.7608 0.6038 0.148 Uiso 1 1 calc R
C321 C 0.713(3) 0.744(2) 0.577(2) 0.150(19) Uiso 1 1 d .
H321 H 0.7455 0.7722 0.6097 0.180 Uiso 1 1 calc R
C322 C 0.741(2) 0.7057(19) 0.5335(18) 0.117(15) Uiso 1 1 d .
H322 H 0.7901 0.7043 0.5375 0.141 Uiso 1 1 calc R
C323 C 0.687(2) 0.6715(17) 0.4847(15) 0.074(12) Uiso 1 1 d .
C324 C 0.7105(18) 0.6356(16) 0.4342(13) 0.078(12) Uiso 1 1 d .
H32A H 0.7564 0.6242 0.4454 0.093 Uiso 1 1 calc R
H32B H 0.6745 0.5960 0.4124 0.093 Uiso 1 1 calc R
O32 O 0.7189(12) 0.6750(11) 0.4013(9) 0.069(7) Uiso 1 1 d .
Cu4 Cu 0.8971(3) 0.1553(2) -0.03388(19) 0.0879(19) Uiso 1 1 d .
N41 N 0.9059(19) 0.0650(15) -0.0846(11) 0.096(10) Uiso 1 1 d .
N42 N 0.7968(15) 0.1053(14) -0.0446(11) 0.072(9) Uiso 1 1 d .
C41 C 1.026(3) 0.102(2) -0.0779(18) 0.177(19) Uiso 1 1 d .
H41A H 1.0111 0.1372 -0.0544 0.266 Uiso 1 1 calc R
H41B H 1.0366 0.1124 -0.1076 0.266 Uiso 1 1 calc R
H41C H 1.0691 0.0945 -0.0580 0.266 Uiso 1 1 calc R
C42 C 0.969(3) 0.045(3) -0.098(2) 0.151(18) Uiso 1 1 d .
C43 C 0.956(2) -0.019(2) -0.1345(17) 0.120(15) Uiso 1 1 d .
H43 H 0.9936 -0.0343 -0.1476 0.144 Uiso 1 1 calc R
C44 C 0.890(3) -0.061(2) -0.1512(18) 0.152(18) Uiso 1 1 d .
H44 H 0.8844 -0.1040 -0.1737 0.183 Uiso 1 1 calc R
C45 C 0.834(2) -0.041(2) -0.1354(16) 0.118(15) Uiso 1 1 d .
H45 H 0.7878 -0.0677 -0.1481 0.141 Uiso 1 1 calc R
C46 C 0.847(3) 0.021(2) -0.0991(17) 0.090(15) Uiso 1 1 d .
C47 C 0.782(2) 0.044(2) -0.0836(16) 0.081(13) Uiso 1 1 d .
C48 C 0.709(2) 0.008(2) -0.1085(17) 0.122(16) Uiso 1 1 d .
H48 H 0.6983 -0.0322 -0.1360 0.147 Uiso 1 1 calc R
C49 C 0.655(3) 0.036(2) -0.0903(19) 0.142(18) Uiso 1 1 d .
H49 H 0.6064 0.0148 -0.1063 0.170 Uiso 1 1 calc R
C410 C 0.671(2) 0.0950(19) -0.0493(16) 0.101(13) Uiso 1 1 d .
H410 H 0.6331 0.1120 -0.0377 0.121 Uiso 1 1 calc R
C411 C 0.744(2) 0.1317(18) -0.0232(15) 0.080(12) Uiso 1 1 d .
C412 C 0.7600(18) 0.1902(16) 0.0242(13) 0.069(11) Uiso 1 1 d .
H41D H 0.8004 0.2202 0.0232 0.083 Uiso 1 1 calc R
H41E H 0.7181 0.2097 0.0231 0.083 Uiso 1 1 calc R
O41 O 0.7777(11) 0.1798(10) 0.0731(8) 0.058(7) Uiso 1 1 d .
N43 N 0.9850(15) 0.2224(14) 0.0230(12) 0.069(9) Uiso 1 1 d .
N44 N 0.901(2) 0.2271(17) -0.0647(15) 0.115(12) Uiso 1 1 d .
C413 C 0.785(3) 0.172(3) -0.139(2) 0.21(2) Uiso 1 1 d .
H41F H 0.7917 0.1391 -0.1247 0.316 Uiso 1 1 calc R
H41G H 0.7873 0.1563 -0.1765 0.316 Uiso 1 1 calc R
H41H H 0.7382 0.1816 -0.1379 0.316 Uiso 1 1 calc R
C414 C 0.846(3) 0.234(3) -0.106(2) 0.16(2) Uiso 1 1 d .
C415 C 0.855(3) 0.293(3) -0.116(2) 0.16(2) Uiso 1 1 d .
H415 H 0.8217 0.2992 -0.1431 0.189 Uiso 1 1 calc R
C416 C 0.915(3) 0.339(2) -0.083(2) 0.147(19) Uiso 1 1 d .
H416 H 0.9195 0.3778 -0.0878 0.176 Uiso 1 1 calc R
C417 C 0.970(3) 0.335(2) -0.0430(19) 0.142(17) Uiso 1 1 d .
H417 H 1.0111 0.3678 -0.0226 0.171 Uiso 1 1 calc R
C418 C 0.953(2) 0.274(2) -0.0381(17) 0.093(13) Uiso 1 1 d .
C419 C 1.007(2) 0.273(2) 0.0075(16) 0.082(13) Uiso 1 1 d .
C420 C 1.073(2) 0.310(2) 0.0357(17) 0.127(15) Uiso 1 1 d .
H420 H 1.0894 0.3435 0.0255 0.152 Uiso 1 1 calc R
C421 C 1.099(3) 0.255(2) 0.0969(18) 0.129(17) Uiso 1 1 d .
H421 H 1.1264 0.2493 0.1265 0.155 Uiso 1 1 calc R
C422 C 1.026(2) 0.214(2) 0.0645(18) 0.090(14) Uiso 1 1 d .
C423 C 1.0003(19) 0.1601(17) 0.0813(14) 0.086(12) Uiso 1 1 d .
H42A H 0.9754 0.1214 0.0499 0.103 Uiso 1 1 calc R
H42B H 1.0409 0.1505 0.1028 0.103 Uiso 1 1 calc R
C424 C 1.121(3) 0.303(2) 0.079(2) 0.152(19) Uiso 1 1 d .
H424 H 1.1664 0.3303 0.0953 0.182 Uiso 1 1 calc R
O42 O 0.9509(11) 0.1835(10) 0.1133(8) 0.061(7) Uiso 1 1 d .
C601 C 0.6035(18) 0.7434(18) 0.3244(16) 0.066(11) Uiso 1 1 d .
C602 C 0.6388(18) 0.7935(18) 0.3732(15) 0.068(11) Uiso 1 1 d .
C603 C 0.6586(18) 0.8550(18) 0.3705(15) 0.079(12) Uiso 1 1 d .
H603 H 0.6799 0.8902 0.4027 0.095 Uiso 1 1 calc R
C604 C 0.648(2) 0.864(2) 0.3239(18) 0.087(14) Uiso 1 1 d .
C605 C 0.6165(18) 0.8123(18) 0.2750(16) 0.088(13) Uiso 1 1 d .
H605 H 0.6101 0.8190 0.2425 0.105 Uiso 1 1 calc R
C606 C 0.5945(18) 0.7501(18) 0.2743(16) 0.072(12) Uiso 1 1 d .
C607 C 0.5659(18) 0.6960(16) 0.2174(13) 0.073(12) Uiso 1 1 d .
H60A H 0.5403 0.6578 0.2205 0.087 Uiso 1 1 calc R
H60B H 0.5316 0.7097 0.1943 0.087 Uiso 1 1 calc R
C608 C 0.6264(19) 0.6796(17) 0.1918(14) 0.061(12) Uiso 1 1 d .
C609 C 0.640(2) 0.7047(16) 0.1546(14) 0.069(12) Uiso 1 1 d .
H609 H 0.6100 0.7298 0.1444 0.083 Uiso 1 1 calc R
C610 C 0.695(2) 0.6949(18) 0.1326(15) 0.087(13) Uiso 1 1 d .
C611 C 0.7429(19) 0.6571(16) 0.1485(14) 0.073(12) Uiso 1 1 d .
H611 H 0.7809 0.6487 0.1327 0.088 Uiso 1 1 calc R
C612 C 0.7316(19) 0.6337(15) 0.1878(14) 0.055(11) Uiso 1 1 d .
C613 C 0.671(2) 0.6415(16) 0.2060(13) 0.055(11) Uiso 1 1 d .
C614 C 0.7876(15) 0.6021(14) 0.2118(11) 0.049(10) Uiso 1 1 d .
H61A H 0.7634 0.5657 0.2180 0.059 Uiso 1 1 calc R
H61B H 0.8172 0.5869 0.1871 0.059 Uiso 1 1 calc R
C615 C 0.8341(17) 0.6525(16) 0.2644(14) 0.052(10) Uiso 1 1 d .
C616 C 0.8473(18) 0.6447(18) 0.3121(16) 0.063(11) Uiso 1 1 d .
C617 C 0.8800(18) 0.6951(18) 0.3611(15) 0.068(11) Uiso 1 1 d .
C618 C 0.9071(17) 0.7544(17) 0.3610(14) 0.063(11) Uiso 1 1 d .
H618 H 0.9288 0.7888 0.3937 0.075 Uiso 1 1 calc R
C619 C 0.9025(19) 0.7635(18) 0.3133(16) 0.072(12) Uiso 1 1 d .
C620 C 0.8646(17) 0.7122(16) 0.2653(14) 0.062(11) Uiso 1 1 d .
H620 H 0.8595 0.7184 0.2326 0.075 Uiso 1 1 calc R
C621 C 0.8740(18) 0.6906(15) 0.4166(12) 0.061(12) Uiso 1 1 d .
H62A H 0.8434 0.6495 0.4102 0.073 Uiso 1 1 calc R
H62B H 0.9219 0.6936 0.4385 0.073 Uiso 1 1 calc R
C622 C 0.842(2) 0.7451(17) 0.4464(13) 0.059(11) Uiso 1 1 d .
C623 C 0.888(2) 0.8058(17) 0.4802(13) 0.074(12) Uiso 1 1 d .
H623 H 0.9385 0.8127 0.4884 0.089 Uiso 1 1 calc R
C624 C 0.851(2) 0.8539(18) 0.5000(15) 0.083(12) Uiso 1 1 d .
C625 C 0.779(2) 0.8462(17) 0.4819(13) 0.070(11) Uiso 1 1 d .
H625 H 0.7590 0.8821 0.4932 0.084 Uiso 1 1 calc R
C626 C 0.732(2) 0.7879(19) 0.4472(14) 0.061(12) Uiso 1 1 d .
C627 C 0.767(2) 0.7363(17) 0.4321(13) 0.055(11) Uiso 1 1 d .
C628 C 0.6517(18) 0.7803(16) 0.4265(13) 0.076(12) Uiso 1 1 d .
H62C H 0.6338 0.8106 0.4531 0.091 Uiso 1 1 calc R
H62D H 0.6263 0.7370 0.4197 0.091 Uiso 1 1 calc R
C901 C 0.667(3) 0.933(2) 0.3282(19) 0.141(16) Uiso 1 1 d .
C810 C 0.742(3) 0.973(2) 0.367(2) 0.20(2) Uiso 1 1 d .
H81A H 0.7489 1.0159 0.3674 0.294 Uiso 1 1 calc R
H81B H 0.7796 0.9531 0.3554 0.294 Uiso 1 1 calc R
H81C H 0.7427 0.9743 0.4031 0.294 Uiso 1 1 calc R
C811 C 0.610(3) 0.969(3) 0.344(2) 0.24(3) Uiso 1 1 d .
H81D H 0.6238 1.0127 0.3457 0.363 Uiso 1 1 calc R
H81E H 0.6063 0.9705 0.3792 0.363 Uiso 1 1 calc R
H81F H 0.5643 0.9483 0.3179 0.363 Uiso 1 1 calc R
C812 C 0.678(3) 0.934(3) 0.273(2) 0.23(2) Uiso 1 1 d .
H81G H 0.6886 0.9774 0.2752 0.339 Uiso 1 1 calc R
H81H H 0.6340 0.9103 0.2450 0.339 Uiso 1 1 calc R
H81I H 0.7173 0.9137 0.2652 0.339 Uiso 1 1 calc R
C902 C 0.718(3) 0.728(3) 0.094(2) 0.139(16) Uiso 1 1 d .
C801 C 0.730(3) 0.792(3) 0.116(2) 0.26(3) Uiso 1 1 d .
H80A H 0.7612 0.8069 0.1522 0.391 Uiso 1 1 calc R
H80B H 0.6842 0.8046 0.1179 0.391 Uiso 1 1 calc R
H80C H 0.7520 0.8106 0.0946 0.391 Uiso 1 1 calc R
C802 C 0.674(5) 0.687(4) 0.043(4) 0.35(4) Uiso 1 1 d .
C803 C 0.780(4) 0.713(3) 0.071(3) 0.25(3) Uiso 1 1 d .
C903 C 0.929(2) 0.833(2) 0.3148(19) 0.118(15) Uiso 1 1 d .
C804 C 0.934(3) 0.828(2) 0.258(2) 0.20(2) Uiso 1 1 d .
H80D H 0.9537 0.7921 0.2425 0.307 Uiso 1 1 calc R
H80E H 0.9643 0.8671 0.2608 0.307 Uiso 1 1 calc R
H80F H 0.8858 0.8229 0.2359 0.307 Uiso 1 1 calc R
C805 C 1.006(3) 0.855(3) 0.344(2) 0.22(2) Uiso 1 1 d .
H80G H 1.0333 0.8281 0.3248 0.332 Uiso 1 1 calc R
H80H H 1.0119 0.8539 0.3798 0.332 Uiso 1 1 calc R
H80I H 1.0224 0.8989 0.3473 0.332 Uiso 1 1 calc R
C806 C 0.901(3) 0.877(3) 0.346(2) 0.26(3) Uiso 1 1 d .
H80J H 0.8492 0.8674 0.3307 0.388 Uiso 1 1 calc R
H80K H 0.9221 0.9185 0.3468 0.388 Uiso 1 1 calc R
H80L H 0.9115 0.8763 0.3815 0.388 Uiso 1 1 calc R
C904 C 0.902(3) 0.921(2) 0.541(2) 0.131(16) Uiso 1 1 d .
C807 C 0.889(3) 0.934(3) 0.595(2) 0.21(2) Uiso 1 1 d .
H80M H 0.8984 0.8993 0.6063 0.320 Uiso 1 1 calc R
H80N H 0.8398 0.9375 0.5926 0.320 Uiso 1 1 calc R
H80O H 0.9214 0.9735 0.6199 0.320 Uiso 1 1 calc R
C808 C 0.983(3) 0.922(2) 0.5468(19) 0.19(2) Uiso 1 1 d .
H80P H 0.9930 0.9149 0.5121 0.290 Uiso 1 1 calc R
H80Q H 0.9964 0.8893 0.5594 0.290 Uiso 1 1 calc R
H80R H 1.0115 0.9636 0.5722 0.290 Uiso 1 1 calc R
C809 C 0.894(3) 0.972(2) 0.518(2) 0.19(2) Uiso 1 1 d .
H80S H 0.9048 0.9592 0.4832 0.291 Uiso 1 1 calc R
H80T H 0.9272 1.0120 0.5420 0.291 Uiso 1 1 calc R
H80U H 0.8451 0.9783 0.5135 0.291 Uiso 1 1 calc R
C701 C 0.7266(16) 0.2821(15) 0.1910(13) 0.034(10) Uiso 1 1 d .
C702 C 0.7675(16) 0.3065(14) 0.2460(12) 0.038(10) Uiso 1 1 d .
C703 C 0.7470(19) 0.2721(17) 0.2773(14) 0.076(12) Uiso 1 1 d .
H703 H 0.7713 0.2866 0.3139 0.091 Uiso 1 1 calc R
C704 C 0.6909(19) 0.2167(18) 0.2548(15) 0.064(12) Uiso 1 1 d .
C705 C 0.6592(16) 0.1938(15) 0.1998(13) 0.048(10) Uiso 1 1 d .
H705 H 0.6243 0.1553 0.1841 0.058 Uiso 1 1 calc R
C706 C 0.6767(17) 0.2249(16) 0.1675(13) 0.041(10) Uiso 1 1 d .
C707 C 0.6435(15) 0.1952(13) 0.1067(11) 0.042(9) Uiso 1 1 d .
H70A H 0.6615 0.2236 0.0898 0.050 Uiso 1 1 calc R
H70B H 0.5910 0.1893 0.0988 0.050 Uiso 1 1 calc R
C708 C 0.6635(17) 0.1318(15) 0.0848(12) 0.046(10) Uiso 1 1 d .
C709 C 0.6201(17) 0.0764(15) 0.0822(11) 0.057(10) Uiso 1 1 d .
H709 H 0.5746 0.0784 0.0887 0.069 Uiso 1 1 calc R
C710 C 0.6406(19) 0.0183(17) 0.0706(13) 0.063(11) Uiso 1 1 d .
C711 C 0.7111(18) 0.0185(16) 0.0635(12) 0.054(11) Uiso 1 1 d .
H711 H 0.7280 -0.0193 0.0582 0.065 Uiso 1 1 calc R
C712 C 0.7556(17) 0.0706(17) 0.0641(12) 0.050(10) Uiso 1 1 d .
C713 C 0.7314(18) 0.1269(16) 0.0736(11) 0.046(10) Uiso 1 1 d .
C714 C 0.8341(16) 0.0697(15) 0.0643(12) 0.065(11) Uiso 1 1 d .
H71A H 0.8519 0.1000 0.0490 0.078 Uiso 1 1 calc R
H71B H 0.8371 0.0271 0.0417 0.078 Uiso 1 1 calc R
C715 C 0.8816(17) 0.0872(16) 0.1207(13) 0.050(11) Uiso 1 1 d .
C716 C 0.8696(17) 0.0530(15) 0.1525(13) 0.053(10) Uiso 1 1 d .
H716 H 0.8325 0.0161 0.1382 0.063 Uiso 1 1 calc R
C717 C 0.9108(19) 0.0716(17) 0.2051(15) 0.058(11) Uiso 1 1 d .
C718 C 0.9591(17) 0.1290(16) 0.2260(13) 0.059(11) Uiso 1 1 d .
H718 H 0.9836 0.1439 0.2626 0.071 Uiso 1 1 calc R
C719 C 0.9350(17) 0.1470(16) 0.1439(14) 0.046(10) Uiso 1 1 d .
C720 C 0.9746(16) 0.1664(15) 0.1977(14) 0.048(10) Uiso 1 1 d .
C721 C 1.0243(17) 0.2335(14) 0.2252(12) 0.061(11) Uiso 1 1 d .
H72A H 1.0276 0.2534 0.1989 0.073 Uiso 1 1 calc R
H72B H 1.0728 0.2309 0.2419 0.073 Uiso 1 1 calc R
C722 C 0.9899(18) 0.2745(15) 0.2699(14) 0.057(11) Uiso 1 1 d .
C723 C 0.9379(18) 0.3043(15) 0.2554(13) 0.051(10) Uiso 1 1 d .
C724 C 0.8984(17) 0.3345(14) 0.2906(13) 0.050(10) Uiso 1 1 d .
C725 C 0.9184(17) 0.3379(14) 0.3431(13) 0.055(10) Uiso 1 1 d .
H725 H 0.8950 0.3597 0.3681 0.066 Uiso 1 1 calc R
C726 C 0.9728(19) 0.3094(16) 0.3585(14) 0.068(11) Uiso 1 1 d .
C727 C 1.0124(18) 0.2799(15) 0.3235(14) 0.064(11) Uiso 1 1 d .
H727 H 1.0524 0.2645 0.3354 0.076 Uiso 1 1 calc R
C728 C 0.8343(15) 0.3613(14) 0.2729(12) 0.052(10) Uiso 1 1 d .
H72C H 0.8437 0.3812 0.2476 0.062 Uiso 1 1 calc R
H72D H 0.8265 0.3938 0.3041 0.062 Uiso 1 1 calc R
C905 C 0.591(2) -0.043(2) 0.0697(18) 0.100(14) Uiso 1 1 d .
C813 C 0.524(3) -0.034(3) 0.081(2) 0.22(3) Uiso 1 1 d .
H81J H 0.4966 -0.0202 0.0550 0.327 Uiso 1 1 calc R
H81K H 0.5329 -0.0014 0.1170 0.327 Uiso 1 1 calc R
H81L H 0.4965 -0.0735 0.0802 0.327 Uiso 1 1 calc R
C814 C 0.552(3) -0.084(3) 0.015(3) 0.24(3) Uiso 1 1 d .
H81M H 0.5314 -0.0580 -0.0030 0.363 Uiso 1 1 calc R
H81N H 0.5134 -0.1152 0.0162 0.363 Uiso 1 1 calc R
H81O H 0.5840 -0.1053 -0.0033 0.363 Uiso 1 1 calc R
C815 C 0.627(3) -0.063(3) 0.107(2) 0.24(3) Uiso 1 1 d .
H81P H 0.6722 -0.0712 0.1005 0.363 Uiso 1 1 calc R
H81Q H 0.5974 -0.1018 0.1062 0.363 Uiso 1 1 calc R
H81R H 0.6358 -0.0301 0.1428 0.363 Uiso 1 1 calc R
C907 C 0.666(2) 0.181(2) 0.2921(18) 0.109(15) Uiso 1 1 d .
C816 C 0.727(3) 0.194(2) 0.339(2) 0.20(2) Uiso 1 1 d .
H81S H 0.7640 0.1733 0.3266 0.297 Uiso 1 1 calc R
H81T H 0.7109 0.1781 0.3640 0.297 Uiso 1 1 calc R
H81U H 0.7461 0.2398 0.3558 0.297 Uiso 1 1 calc R
C817 C 0.615(3) 0.216(3) 0.319(2) 0.22(2) Uiso 1 1 d .
H81V H 0.5714 0.2115 0.2918 0.323 Uiso 1 1 calc R
H81W H 0.6380 0.2613 0.3369 0.323 Uiso 1 1 calc R
H81X H 0.6029 0.1993 0.3447 0.323 Uiso 1 1 calc R
C818 C 0.634(2) 0.113(2) 0.2615(18) 0.18(2) Uiso 1 1 d .
H81Y H 0.5940 0.1074 0.2316 0.272 Uiso 1 1 calc R
H81 H 0.6168 0.0934 0.2848 0.272 Uiso 1 1 calc R
H81Z H 0.6703 0.0917 0.2479 0.272 Uiso 1 1 calc R
C906 C 0.998(2) 0.312(2) 0.4210(16) 0.100(14) Uiso 1 1 d .
C819 C 1.005(3) 0.244(2) 0.420(2) 0.19(2) Uiso 1 1 d .
H811 H 1.0371 0.2281 0.3981 0.290 Uiso 1 1 calc R
H812 H 0.9576 0.2153 0.4042 0.290 Uiso 1 1 calc R
H813 H 1.0237 0.2460 0.4560 0.290 Uiso 1 1 calc R
C820 C 1.078(3) 0.352(2) 0.446(2) 0.19(2) Uiso 1 1 d .
H82A H 1.1087 0.3321 0.4252 0.292 Uiso 1 1 calc R
H82B H 1.0943 0.3537 0.4828 0.292 Uiso 1 1 calc R
H82C H 1.0800 0.3951 0.4470 0.292 Uiso 1 1 calc R
C821 C 0.950(2) 0.343(2) 0.4534(16) 0.150(17) Uiso 1 1 d .
H82D H 0.9010 0.3172 0.4379 0.226 Uiso 1 1 calc R
H82E H 0.9505 0.3853 0.4532 0.226 Uiso 1 1 calc R
H82F H 0.9665 0.3454 0.4901 0.226 Uiso 1 1 calc R
C908 C 0.896(2) 0.032(2) 0.2394(17) 0.093(13) Uiso 1 1 d .
C822 C 0.845(2) -0.027(2) 0.2107(17) 0.156(17) Uiso 1 1 d .
H82G H 0.8565 -0.0492 0.1774 0.234 Uiso 1 1 calc R
H82H H 0.7970 -0.0188 0.2026 0.234 Uiso 1 1 calc R
H82I H 0.8464 -0.0532 0.2323 0.234 Uiso 1 1 calc R
C823 C 0.969(3) 0.014(2) 0.259(2) 0.21(2) Uiso 1 1 d .
H82J H 1.0053 0.0530 0.2795 0.309 Uiso 1 1 calc R
H82K H 0.9830 -0.0118 0.2289 0.309 Uiso 1 1 calc R
H82L H 0.9624 -0.0094 0.2825 0.309 Uiso 1 1 calc R
C824 C 0.882(3) 0.065(2) 0.288(2) 0.18(2) Uiso 1 1 d .
H82M H 0.9176 0.1042 0.3067 0.274 Uiso 1 1 calc R
H82N H 0.8837 0.0386 0.3097 0.274 Uiso 1 1 calc R
H82O H 0.8342 0.0737 0.2810 0.274 Uiso 1 1 calc R
P1 P 0.7777(8) 0.4418(7) 0.4585(6) 0.116(5) Uiso 1 1 d .
F11 F 0.8605(15) 0.4712(13) 0.4864(11) 0.167(10) Uiso 1 1 d .
F12 F 0.7709(15) 0.5070(14) 0.4525(11) 0.177(11) Uiso 1 1 d .
F13 F 0.7606(17) 0.4684(15) 0.5159(14) 0.219(13) Uiso 1 1 d .
F14 F 0.6899(17) 0.4157(14) 0.4303(12) 0.196(11) Uiso 1 1 d .
F15 F 0.7838(18) 0.3765(17) 0.4624(13) 0.215(13) Uiso 1 1 d .
F16 F 0.7975(13) 0.4200(12) 0.4021(10) 0.147(9) Uiso 1 1 d .
P2 P .1849(11) 0.5007(10) 0.0615(8) 0.166(6) Uiso 1 1 d .
F21 F .1589(17) 0.5452(15) 0.0293(13) 0.203(12) Uiso 1 1 d .
F22 F .2074(18) 0.4500(16) 0.0905(14) 0.215(13) Uiso 1 1 d .
F23 F .196(2) 0.554(2) 0.1139(18) 0.279(17) Uiso 1 1 d .
F24 F .158(2) 0.4396(19) 0.0083(17) 0.245(16) Uiso 1 1 d .
F25 F .109(3) 0.481(2) 0.063(2) 0.31(2) Uiso 1 1 d .
F26 F .255(3) 0.505(2) 0.0453(17) 0.277(19) Uiso 1 1 d .
P3 P .2694(19) 0.2443(16) 0.2414(13) 0.276(11) Uiso 1 1 d .
F31 F .294(3) 0.185(3) 0.203(2) 0.35(2) Uiso 1 1 d .
F32 F .313(3) 0.299(3) 0.227(2) 0.36(3) Uiso 1 1 d .
F33 F .346(3) 0.244(3) 0.284(2) 0.35(3) Uiso 1 1 d .
F34 F .195(4) 0.256(3) 0.207(3) 0.43(4) Uiso 1 1 d .
F35 F .245(4) 0.190(3) 0.262(3) 0.41(3) Uiso 1 1 d .
F36 F .257(4) 0.302(4) 0.291(3) 0.46(4) Uiso 1 1 d .
P4 P 0.430(3) 0.753(3) 0.076(3) 0.37(2) Uiso 1 1 d .
F41 F 0.420(4) 0.815(3) 0.118(3) 0.38(3) Uiso 1 1 d .
F42 F 0.504(7) 0.766(6) 0.083(5) 0.83(7) Uiso 1 1 d .
F43 F 0.350(5) 0.748(3) 0.068(3) 0.41(4) Uiso 1 1 d .
F44 F 0.427(4) 0.782(4) 0.035(3) 0.44(4) Uiso 1 1 d .
F45 F 0.438(5) 0.733(4) 0.121(4) 0.46(5) Uiso 1 1 d .
F46 F 0.439(6) 0.699(5) 0.040(4) 0.50(5) Uiso 1 1 d .

loop_
_atom_type_symbol
_atom_type_description
_atom_type_scat_dispersion_real
_atom_type_scat_dispersion_imag
_atom_type_scat_source
C C 0.0033 0.0016 'International Tables Vol C Tables 4.2.6.8 and 6.1.1.4'
H H 0.0000 0.0000 'International Tables Vol C Tables 4.2.6.8 and 6.1.1.4'
Cu Cu 0.3201 1.2651 'International Tables Vol C Tables 4.2.6.8 and 6.1.1.4'
F F 0.0171 0.0103 'International Tables Vol C Tables 4.2.6.8 and 6.1.1.4'
N N 0.0061 0.0033 'International Tables Vol C Tables 4.2.6.8 and 6.1.1.4'
O O 0.0106 0.0060 'International Tables Vol C Tables 4.2.6.8 and 6.1.1.4'
P P 0.1023 0.0942 'International Tables Vol C Tables 4.2.6.8 and 6.1.1.4'

loop_
_geom_angle_atom_site_label_1
_geom_angle_atom_site_label_2
_geom_angle_atom_site_label_3
_geom_angle
N11 Cu1 N14 132.3(12)
N11 Cu1 N12 82.6(13)
N14 Cu1 N12 130.5(13)
N11 Cu1 N13 124.1(10)
N14 Cu1 N13 79.2(13)
N12 Cu1 N13 112.2(12)
C123 N11 C119 117(3)
C123 N11 Cu1 131(2)
C119 N11 Cu1 112(2)
C118 N12 C114 117(4)
C118 N12 Cu1 113(3)
C114 N12 Cu1 128(3)
N14 C12 C13 114(4)
N14 C12 C11 115(4)
C13 C12 C11 129(5)
C14 C13 C12 124(5)
C13 C14 C15 120(5)
C14 C15 C16 116(4)
N14 C16 C17 121(5)
N14 C16 C15 123(4)
C17 C16 C15 116(4)
N13 C17 C18 115(4)
N13 C17 C16 113(4)
C18 C17 C16 131(4)
C17 C18 C19 124(4)
C110 C19 C18 120(4)
C111 C110 C19 114(4)
N13 C111 C110 128(4)
N13 C111 C112 112(3)
C110 C111 C112 120(3)
O11 C112 C111 113(3)
C723 O11 C112 108(2)
C111 N13 C17 119(3)
C111 N13 Cu1 128(3)
C17 N13 Cu1 112(3)
C16 N14 C12 122(4)
C16 N14 Cu1 114(3)
C12 N14 Cu1 124(3)
C115 C114 N12 124(4)
C115 C114 C113 121(5)
N12 C114 C113 115(4)
C116 C115 C114 118(5)
C115 C116 C117 122(5)
C118 C117 C116 111(4)
N12 C118 C117 128(4)
N12 C118 C119 117(4)
C117 C118 C119 115(4)
N11 C119 C120 119(3)
N11 C119 C118 115(4)
C120 C119 C118 126(4)
C121 C120 C119 120(4)
C120 C121 C122 120(4)
C121 C122 C123 117(3)
N11 C123 C122 126(3)
N11 C123 C124 116(3)
C122 C123 C124 119(3)
O12 C124 C123 114(2)
C616 O12 C124 111(2)
N22 Cu2 N24 122.1(14)
N22 Cu2 N23 143.1(15)
N24 Cu2 N23 84.2(16)
N22 Cu2 N21 81.6(13)
N24 Cu2 N21 103.4(12)
N23 Cu2 N21 119.7(12)
C27 N21 C211 117(3)
C27 N21 Cu2 111(2)
C211 N21 Cu2 128(2)
C26 N22 C22 116(4)
C26 N22 Cu2 114(3)
C22 N22 Cu2 129(3)
N22 C22 C23 123(5)
N22 C22 C21 112(5)
C23 C22 C21 125(5)
C24 C23 C22 123(5)
C23 C24 C25 118(5)
C26 C25 C24 113(4)
N22 C26 C25 127(4)
N22 C26 C27 118(3)
C25 C26 C27 115(3)
N21 C27 C28 122(3)
N21 C27 C26 112(3)
C28 C27 C26 126(3)
C27 C28 C29 120(3)
C210 C29 C28 118(4)
C211 C210 C29 122(4)
C210 C211 N21 121(3)
C210 C211 C212 129(4)
N21 C211 C212 110(3)
O21 C212 C211 109(3)
C613 O21 C212 109(2)
C218 N23 C214 121(4)
C218 N23 Cu2 113(3)
C214 N23 Cu2 120(3)
C223 N24 C219 118(4)
C223 N24 Cu2 131(4)
C219 N24 Cu2 111(4)
C213 C214 N23 114(5)
C213 C214 C215 149(6)
N23 C214 C215 97(4)
C216 C215 C214 140(6)
C217 C216 C215 127(7)
C216 C217 C218 97(6)
N23 C218 C219 111(5)
N23 C218 C217 137(5)
C219 C218 C217 112(5)
C220 C219 N24 114(5)
C220 C219 C218 132(6)
N24 C219 C218 114(5)
C219 C220 C221 130(6)
C222 C221 C220 113(5)
C221 C222 C223 115(5)
N24 C223 C222 128(4)
N24 C223 C224 115(4)
C222 C223 C224 117(4)
O22 C224 C223 115(3)
C701 O22 C224 106(2)
N32 Cu3 N33 144.3(12)
N32 Cu3 N31 79.8(13)
N33 Cu3 N31 121.7(12)
N32 Cu3 N34 114.8(12)
N33 Cu3 N34 82.3(13)
N31 Cu3 N34 117.2(11)
C36 N31 C32 126(4)
C36 N31 Cu3 108(3)
C32 N31 Cu3 126(3)
C37 N32 C311 123(3)
C37 N32 Cu3 113(3)
C311 N32 Cu3 122(3)
N31 C32 C33 120(4)
N31 C32 C31 121(4)
C33 C32 C31 119(4)
C34 C33 C32 114(4)
C35 C34 C33 124(4)
C34 C35 C36 118(4)
N31 C36 C37 123(4)
N31 C36 C35 118(4)
C37 C36 C35 119(4)
N32 C37 C36 113(4)
N32 C37 C38 120(4)
C36 C37 C38 127(4)
C39 C38 C37 116(4)
C38 C39 C310 127(5)
C39 C310 C311 114(4)
N32 C311 C312 126(4)
N32 C311 C310 120(4)
C312 C311 C310 114(4)
O31 C312 C311 105(3)
C601 O31 C312 111(2)
C323 N33 C319 122(3)
C323 N33 Cu3 126(3)
C319 N33 Cu3 109(3)
C318 N34 C314 129(4)
C318 N34 Cu3 106(3)
C314 N34 Cu3 125(3)
C313 C314 N34 121(4)
C313 C314 C315 125(5)
N34 C314 C315 114(5)
C316 C315 C314 119(5)
C315 C316 C317 129(6)
C316 C317 C318 113(5)
N34 C318 C319 124(4)
N34 C318 C317 116(4)
C319 C318 C317 120(5)
C318 C319 N33 116(4)
C318 C319 C320 129(4)
N33 C319 C320 115(4)
C321 C320 C319 124(5)
C320 C321 C322 122(5)
C323 C322 C321 113(4)
N33 C323 C322 123(4)
N33 C323 C324 119(4)
C322 C323 C324 118(4)
O32 C324 C323 112(3)
C627 O32 C324 112(2)
N42 Cu4 N43 143.8(11)
N42 Cu4 N44 115.3(13)
N43 Cu4 N44 79.8(14)
N42 Cu4 N41 81.4(13)
N43 Cu4 N41 122.7(12)
N44 Cu4 N41 116.7(12)
C46 N41 C42 118(4)
C46 N41 Cu4 113(3)
C42 N41 Cu4 128(3)
C47 N42 C411 123(3)
C47 N42 Cu4 112(3)
C411 N42 Cu4 124(3)
N41 C42 C43 114(5)
N41 C42 C41 107(5)
C43 C42 C41 138(5)
C44 C43 C42 124(5)
C45 C44 C43 120(5)
C44 C45 C46 117(5)
N41 C46 C45 127(4)
N41 C46 C47 117(4)
C45 C46 C47 116(5)
N42 C47 C48 120(4)
N42 C47 C46 115(4)
C48 C47 C46 125(4)
C49 C48 C47 118(4)
C410 C49 C48 121(5)
C49 C410 C411 123(4)
N42 C411 C410 115(4)
N42 C411 C412 123(4)
C410 C411 C412 121(4)
O41 C412 C411 113(3)
C713 O41 C412 114(2)
C422 N43 C419 122(4)
C422 N43 Cu4 125(3)
C419 N43 Cu4 112(3)
C418 N44 C414 118(4)
C418 N44 Cu4 113(3)
C414 N44 Cu4 128(4)
N44 C414 C415 120(5)
N44 C414 C413 114(5)
C415 C414 C413 126(6)
C416 C415 C414 114(5)
C415 C416 C417 129(5)
C416 C417 C418 109(5)
N44 C418 C417 130(5)
N44 C418 C419 121(5)
C417 C418 C419 109(5)
N43 C419 C420 115(4)
N43 C419 C418 112(4)
C420 C419 C418 132(5)
C419 C420 C424 127(5)
C424 C421 C422 113(5)
N43 C422 C421 124(4)
N43 C422 C423 121(4)
C421 C422 C423 115(4)
O42 C423 C422 105(3)
C420 C424 C421 119(5)
C719 O42 C423 113(2)
C602 C601 C606 123(4)
C602 C601 O31 121(3)
C606 C601 O31 116(3)
C601 C602 C603 116(3)
C601 C602 C628 119(3)
C603 C602 C628 124(3)
C604 C603 C602 123(4)
C603 C604 C605 120(4)
C603 C604 C901 116(4)
C605 C604 C901 124(4)
C606 C605 C604 121(4)
C601 C606 C605 117(4)
C601 C606 C607 127(4)
C605 C606 C607 116(3)
C608 C607 C606 112(3)
C609 C608 C613 118(4)
C609 C608 C607 120(4)
C613 C608 C607 122(3)
C610 C609 C608 123(4)
C609 C610 C611 120(4)
C609 C610 C902 125(4)
C611 C610 C902 116(4)
C612 C611 C610 119(4)
C613 C612 C611 119(4)
C613 C612 C614 121(3)
C611 C612 C614 120(3)
C612 C613 C608 122(4)
C612 C613 O21 117(3)
C608 C613 O21 121(3)
C615 C614 C612 107(2)
C616 C615 C620 116(4)
C616 C615 C614 124(3)
C620 C615 C614 119(3)
C615 C616 C617 123(4)
C615 C616 O12 120(4)
C617 C616 O12 117(3)
C618 C617 C616 119(4)
C618 C617 C621 118(3)
C616 C617 C621 122(3)
C619 C618 C617 121(4)
C618 C619 C620 118(4)
C618 C619 C903 119(4)
C620 C619 C903 122(4)
C615 C620 C619 123(3)
C622 C621 C617 109(3)
C627 C622 C623 122(3)
C627 C622 C621 117(3)
C623 C622 C621 119(3)
C624 C623 C622 114(4)
C625 C624 C623 123(4)
C625 C624 C904 122(4)
C623 C624 C904 115(4)
C624 C625 C626 124(4)
C625 C626 C627 114(4)
C625 C626 C628 123(3)
C627 C626 C628 122(4)
C622 C627 C626 122(4)
C622 C627 O32 123(3)
C626 C627 O32 115(3)
C626 C628 C602 107(3)
C604 C901 C811 112(4)
C604 C901 C812 109(4)
C811 C901 C812 111(4)
C604 C901 C810 116(4)
C811 C901 C810 108(4)
C812 C901 C810 102(4)
C802 C902 C801 129(6)
C802 C902 C803 86(5)
C801 C902 C803 107(5)
C802 C902 C610 102(5)
C801 C902 C610 112(5)
C803 C902 C610 120(5)
C902 C802 C803 49(4)
C902 C803 C802 45(3)
C806 C903 C805 101(5)
C806 C903 C804 123(5)
C805 C903 C804 100(4)
C806 C903 C619 114(5)
C805 C903 C619 108(4)
C804 C903 C619 109(4)
C807 C904 C809 116(4)
C807 C904 C808 108(4)
C809 C904 C808 100(4)
C807 C904 C624 109(4)
C809 C904 C624 110(4)
C808 C904 C624 113(4)
C706 C701 O22 123(3)
C706 C701 C702 123(3)
O22 C701 C702 114(3)
C703 C702 C701 116(3)
C703 C702 C728 117(3)
C701 C702 C728 127(3)
C704 C703 C702 122(3)
C703 C704 C705 118(4)
C703 C704 C907 120(3)
C705 C704 C907 121(3)
C706 C705 C704 123(3)
C701 C706 C705 118(3)
C701 C706 C707 121(3)
C705 C706 C707 120(3)
C706 C707 C708 109(2)
C709 C708 C713 117(3)
C709 C708 C707 120(3)
C713 C708 C707 122(3)
C710 C709 C708 123(3)
C709 C710 C711 116(3)
C709 C710 C905 122(3)
C711 C710 C905 121(3)
C712 C711 C710 123(3)
C713 C712 C711 118(3)
C713 C712 C714 121(3)
C711 C712 C714 120(3)
C712 C713 O41 117(3)
C712 C713 C708 122(3)
O41 C713 C708 121(3)
C712 C714 C715 112(2)
C716 C715 C719 119(3)
C716 C715 C714 123(3)
C719 C715 C714 118(3)
C715 C716 C717 122(3)
C718 C717 C716 117(3)
C718 C717 C908 122(4)
C716 C717 C908 120(3)
C717 C718 C720 125(3)
C720 C719 O42 120(3)
C720 C719 C715 118(3)
O42 C719 C715 122(3)
C719 C720 C718 118(3)
C719 C720 C721 119(3)
C718 C720 C721 122(3)
C720 C721 C722 107(2)
C723 C722 C727 120(3)
C723 C722 C721 119(3)
C727 C722 C721 121(3)
C722 C723 C724 123(3)
C722 C723 O11 122(3)
C724 C723 O11 116(3)
C725 C724 C723 118(3)
C725 C724 C728 119(3)
C723 C724 C728 123(3)
C726 C725 C724 120(3)
C725 C726 C727 122(3)
C725 C726 C906 121(3)
C727 C726 C906 116(3)
C726 C727 C722 117(3)
C724 C728 C702 109(2)
C815 C905 C813 107(4)
C815 C905 C814 126(5)
C813 C905 C814 88(4)
C815 C905 C710 109(4)
C813 C905 C710 114(4)
C814 C905 C710 111(4)
C816 C907 C817 101(4)
C816 C907 C818 114(4)
C817 C907 C818 113(4)
C816 C907 C704 108(4)
C817 C907 C704 107(4)
C818 C907 C704 112(4)
C821 C906 C820 110(4)
C821 C906 C819 115(4)
C820 C906 C819 103(4)
C821 C906 C726 111(3)
C820 C906 C726 108(3)
C819 C906 C726 109(3)
C822 C908 C824 111(4)
C822 C908 C717 115(4)
C824 C908 C717 116(4)
C822 C908 C823 106(4)
C824 C908 C823 101(4)
C717 C908 C823 106(3)
F15 P1 F12 178.2(19)
F15 P1 F16 90.4(17)
F12 P1 F16 88.0(15)
F15 P1 F11 92.5(17)
F12 P1 F11 88.2(16)
F16 P1 F11 87.9(15)
F15 P1 F13 92.9(18)
F12 P1 F13 88.8(17)
F16 P1 F13 176.1(19)
F11 P1 F13 89.8(17)
F15 P1 F14 90.9(18)
F12 P1 F14 88.4(16)
F16 P1 F14 93.5(16)
F11 P1 F14 176.3(18)
F13 P1 F14 88.7(17)
F23 P2 F25 88(3)
F23 P2 F26 108(3)
F25 P2 F26 164(3)
F23 P2 F24 168(3)
F25 P2 F24 80(2)
F26 P2 F24 84(2)
F23 P2 F21 90(2)
F25 P2 F21 89(2)
F26 P2 F21 90(2)
F24 P2 F21 91(2)
F23 P2 F22 94(2)
F25 P2 F22 89(2)
F26 P2 F22 91(2)
F24 P2 F22 85(2)
F21 P2 F22 175(2)
F34 P3 F32 86(3)
F34 P3 F35 107(4)
F32 P3 F35 167(4)
F34 P3 F31 109(4)
F32 P3 F31 97(3)
F35 P3 F31 79(3)
F34 P3 F33 171(4)
F32 P3 F33 91(3)
F35 P3 F33 77(3)
F31 P3 F33 80(3)
F34 P3 F36 83(4)
F32 P3 F36 87(3)
F35 P3 F36 95(4)
F31 P3 F36 167(4)
F33 P3 F36 88(3)
F42 P4 F45 91(7)
F42 P4 F46 78(6)
F45 P4 F46 97(7)
F42 P4 F44 85(6)
F45 P4 F44 172(7)
F46 P4 F44 89(6)
F42 P4 F43 173(9)
F45 P4 F43 94(6)
F46 P4 F43 107(8)
F44 P4 F43 89(6)
F42 P4 F41 102(8)
F45 P4 F41 83(5)
F46 P4 F41 180(10)
F44 P4 F41 91(5)
F43 P4 F41 73(4)
P4 F42 F46 50(5)
P4 F46 F42 52(6)

loop_
_geom_bond_atom_site_label_1
_geom_bond_atom_site_label_2
_geom_bond_distance
Cu1 N11 2.02(2)
Cu1 N14 2.00(3)
Cu1 N12 2.01(3)
Cu1 N13 2.06(3)
N11 C123 1.31(3)
N11 C119 1.35(3)
N12 C118 1.28(4)
N12 C114 1.38(4)
C11 C12 1.46(5)
C12 N14 1.41(4)
C12 C13 1.44(5)
C13 C14 1.27(4)
C14 C15 1.40(5)
C15 C16 1.44(5)
C16 N14 1.27(4)
C16 C17 1.39(4)
C17 N13 1.37(3)
C17 C18 1.37(4)
C18 C19 1.40(4)
C19 C110 1.36(4)
C110 C111 1.35(4)
C111 N13 1.35(3)
C111 C112 1.55(4)
C112 O11 1.40(3)
O11 C723 1.38(3)
C113 C114 1.51(5)
C114 C115 1.38(5)
C115 C116 1.33(5)
C116 C117 1.49(5)
C117 C118 1.42(5)
C118 C119 1.50(4)
C119 C120 1.42(4)
C120 C121 1.33(4)
C121 C122 1.36(4)
C122 C123 1.37(4)
C123 C124 1.50(4)
C124 O12 1.47(3)
O12 C616 1.39(3)
Cu2 N22 1.96(3)
Cu2 N24 2.01(4)
Cu2 N23 2.04(3)
Cu2 N21 2.09(3)
N21 C27 1.35(3)
N21 C211 1.38(3)
N22 C26 1.30(3)
N22 C22 1.34(4)
C21 C22 1.53(5)
C22 C23 1.34(5)
C23 C24 1.32(5)
C24 C25 1.46(5)
C25 C26 1.41(4)
C26 C27 1.52(4)
C27 C28 1.34(4)
C28 C29 1.36(4)
C29 C210 1.36(4)
C210 C211 1.32(4)
C211 C212 1.53(4)
C212 O21 1.39(3)
O21 C613 1.42(3)
N23 C218 1.34(5)
N23 C214 1.56(5)
N24 C223 1.30(4)
N24 C219 1.43(5)
C213 C214 1.29(5)
C214 C215 1.52(6)
C215 C216 1.43(6)
C216 C217 1.35(7)
C217 C218 1.71(7)
C218 C219 1.59(6)
C219 C220 1.30(5)
C220 C221 1.44(6)
C221 C222 1.41(5)
C222 C223 1.40(5)
C223 C224 1.52(4)
C224 O22 1.42(3)
O22 C701 1.40(3)
Cu3 N32 2.01(3)
Cu3 N33 2.03(3)
Cu3 N31 2.10(3)
Cu3 N34 2.12(3)
N31 C36 1.31(4)
N31 C32 1.32(4)
N32 C37 1.36(4)
N32 C311 1.33(4)
C31 C32 1.50(4)
C32 C33 1.44(4)
C33 C34 1.39(4)
C34 C35 1.36(4)
C35 C36 1.43(4)
C36 C37 1.38(4)
C37 C38 1.42(4)
C38 C39 1.35(4)
C39 C310 1.39(5)
C310 C311 1.46(5)
C311 C312 1.48(4)
C312 O31 1.46(3)
O31 C601 1.44(3)
N33 C323 1.31(4)
N33 C319 1.40(4)
N34 C318 1.32(4)
N34 C314 1.38(4)
C313 C314 1.37(4)
C314 C315 1.41(5)
C315 C316 1.30(6)
C316 C317 1.37(5)
C317 C318 1.49(5)
C318 C319 1.36(4)
C319 C320 1.42(5)
C320 C321 1.22(5)
C321 C322 1.47(5)
C322 C323 1.41(4)
C323 C324 1.53(4)
C324 O32 1.47(3)
O32 C627 1.43(3)
Cu4 N42 2.01(3)
Cu4 N43 2.05(3)
Cu4 N44 2.06(3)
Cu4 N41 2.10(3)
N41 C46 1.29(4)
N41 C42 1.43(5)
N42 C47 1.39(4)
N42 C411 1.38(4)
C41 C42 1.43(5)
C42 C43 1.41(5)
C43 C44 1.36(5)
C44 C45 1.32(5)
C45 C46 1.38(5)
C46 C47 1.49(4)
C47 C48 1.42(4)
C48 C49 1.39(5)
C49 C410 1.36(5)
C410 C411 1.43(4)
C411 C412 1.44(4)
C412 O41 1.41(3)
O41 C713 1.40(3)
N43 C422 1.32(4)
N43 C419 1.38(4)
N44 C418 1.25(4)
N44 C414 1.43(5)
C413 C414 1.57(6)
C414 C415 1.44(6)
C415 C416 1.36(6)
C416 C417 1.38(5)
C417 C418 1.43(5)
C418 C419 1.45(4)
C419 C420 1.34(4)
C420 C424 1.40(5)
C421 C424 1.38(5)
C421 C422 1.48(5)
C422 C423 1.49(4)
C423 O42 1.45(3)
O42 C719 1.40(3)
C601 C602 1.38(4)
C601 C606 1.40(4)
C602 C603 1.42(4)
C602 C628 1.55(4)
C603 C604 1.33(4)
C604 C605 1.39(4)
C604 C901 1.51(5)
C605 C606 1.40(4)
C606 C607 1.54(4)
C607 C608 1.50(4)
C608 C609 1.36(4)
C608 C613 1.38(4)
C609 C610 1.31(4)
C610 C611 1.44(4)
C610 C902 1.57(5)
C611 C612 1.38(4)
C612 C613 1.36(4)
C612 C614 1.53(4)
C614 C615 1.50(4)
C615 C616 1.34(4)
C615 C620 1.38(4)
C616 C617 1.38(4)
C617 C618 1.37(4)
C617 C621 1.57(4)
C618 C619 1.36(4)
C619 C620 1.40(4)
C619 C903 1.57(5)
C621 C622 1.52(4)
C622 C627 1.37(4)
C622 C623 1.42(4)
C623 C624 1.39(4)
C624 C625 1.35(4)
C624 C904 1.59(5)
C625 C626 1.39(4)
C626 C627 1.40(4)
C626 C628 1.50(4)
C901 C811 1.50(6)
C901 C812 1.55(5)
C901 C810 1.54(6)
C902 C802 1.39(9)
C902 C801 1.33(6)
C902 C803 1.48(7)
C802 C803 1.96(10)
C903 C806 1.31(6)
C903 C805 1.46(6)
C903 C804 1.52(5)
C904 C807 1.45(5)
C904 C809 1.51(5)
C904 C808 1.53(5)
C701 C706 1.36(3)
C701 C702 1.42(3)
C702 C703 1.40(3)
C702 C728 1.52(3)
C703 C704 1.40(4)
C704 C705 1.38(4)
C704 C907 1.60(5)
C705 C706 1.36(3)
C706 C707 1.52(3)
C707 C708 1.49(3)
C708 C709 1.38(3)
C708 C713 1.41(3)
C709 C710 1.37(4)
C710 C711 1.41(4)
C710 C905 1.57(4)
C711 C712 1.35(4)
C712 C713 1.37(3)
C712 C714 1.51(4)
C714 C715 1.50(4)
C715 C716 1.37(3)
C715 C719 1.44(4)
C716 C717 1.37(4)
C717 C718 1.35(4)
C717 C908 1.54(4)
C718 C720 1.36(3)
C719 C720 1.39(3)
C720 C721 1.53(4)
C721 C722 1.58(4)
C722 C723 1.34(4)
C722 C727 1.39(4)
C723 C724 1.40(3)
C724 C725 1.37(3)
C724 C728 1.51(4)
C725 C726 1.37(4)
C726 C727 1.39(4)
C726 C906 1.64(4)
C905 C815 1.34(5)
C905 C813 1.43(5)
C905 C814 1.43(6)
C907 C816 1.46(5)
C907 C817 1.49(5)
C907 C818 1.46(5)
C906 C821 1.49(5)
C906 C820 1.55(5)
C906 C819 1.56(5)
C908 C822 1.40(5)
C908 C824 1.38(5)
C908 C823 1.55(5)
P1 F15 1.53(3)
P1 F12 1.55(3)
P1 F16 1.58(2)
P1 F11 1.56(3)
P1 F13 1.59(3)
P1 F14 1.64(3)
P2 F23 1.48(4)
P2 F25 1.47(5)
P2 F26 1.50(4)
P2 F24 1.56(4)
P2 F21 1.60(3)
P2 F22 1.64(3)
P3 F34 1.65(7)
P3 F32 1.59(6)
P3 F35 1.56(6)
P3 F31 1.60(5)
P3 F33 1.68(6)
P3 F36 1.63(7)
P4 F42 1.36(12)
P4 F45 1.42(8)
P4 F46 1.34(10)
P4 F44 1.46(8)
P4 F43 1.51(8)
P4 F41 1.55(7)
F42 F46 1.69(13)
